data_4071120
loop_
_publ_author_name
'Schaub, Thomas'
'Radius, Udo'
'Diskin-Posner, Yael'
'Leitus, Gregory'
'Shimon, Linda J. W.'
'Milstein, David'

_publ_section_title
;
 Pyridine-Based Sulfoxide Pincer Complexes of Rhodium and Iridium
;
_journal_issue 8
_journal_name_full Organometallics
_journal_page_first 1892
_journal_paper_doi 10.1021/om701276s
_journal_volume 27
_journal_year 2008
_chemical_formula_moiety 'C17 H29 Ir N3 O S, B F4'
_chemical_formula_sum 'C17 H29 B F4 Ir N3 O S'
_chemical_formula_weight 602.50
_chemical_name_common '[Ir(S(O)NN)(CO)][BF4]'
_chemical_name_systematic
; 
 [Ir(S(O)NN)(CO)][BF4] 6
;
_space_group_IT_number 14
_symmetry_cell_setting monoclinic
_symmetry_space_group_name_Hall '-P 2ybc'
_symmetry_space_group_name_H-M 'P 1 21/c 1'
_atom_sites_solution_hydrogens geom
_atom_sites_solution_primary direct
_atom_sites_solution_secondary difmap
_audit_creation_method SHELXL-97
_cell_angle_alpha 90.00
_cell_angle_beta 91.74(3)
_cell_angle_gamma 90.00
_cell_formula_units_Z 4
_cell_length_a 10.722(2)
_cell_length_b 16.832(3)
_cell_length_c 11.867(2)
_cell_measurement_reflns_used 6817
_cell_measurement_temperature 120(2)
_cell_measurement_theta_max 27.88
_cell_measurement_theta_min 2.55
_cell_volume 2140.7(7)
_computing_cell_refinement HKL
_computing_data_collection 'Collect package (Bruker Nonius)'
_computing_data_reduction HKL
_computing_molecular_graphics 'Bruker SHELXTL'
_computing_publication_material 'Bruker SHELXTL'
_computing_structure_refinement 'SHELXL-97 (Sheldrick, 1997)'
_computing_structure_solution 'SHELXS-97 (Sheldrick, 1990)'
_diffrn_ambient_temperature 120(2)
_diffrn_measured_fraction_theta_full 0.993
_diffrn_measured_fraction_theta_max 0.993
_diffrn_measurement_device_type 'Nonius KappaCCD'
_diffrn_measurement_method 'phi and omega scans'
_diffrn_radiation_monochromator graphite
_diffrn_radiation_source 'fine-focus sealed tube'
_diffrn_radiation_type MoK\a
_diffrn_radiation_wavelength 0.71073
_diffrn_reflns_av_R_equivalents 0.0510
_diffrn_reflns_av_sigmaI/netI 0.0658
_diffrn_reflns_limit_h_max 14
_diffrn_reflns_limit_h_min -14
_diffrn_reflns_limit_k_max 22
_diffrn_reflns_limit_k_min 0
_diffrn_reflns_limit_l_max 16
_diffrn_reflns_limit_l_min 0
_diffrn_reflns_number 5487
_diffrn_reflns_theta_full 28.69
_diffrn_reflns_theta_max 28.69
_diffrn_reflns_theta_min 2.97
_exptl_absorpt_coefficient_mu 6.381
_exptl_absorpt_correction_T_max 0.528
_exptl_absorpt_correction_T_min 0.168
_exptl_absorpt_correction_type empirical
_exptl_crystal_colour yellow
_exptl_crystal_density_diffrn 1.869
_exptl_crystal_density_method 'not measured'
_exptl_crystal_description plate
_exptl_crystal_F_000 1176
_exptl_crystal_size_max 0.30
_exptl_crystal_size_mid 0.30
_exptl_crystal_size_min 0.10
_refine_diff_density_max 2.149
_refine_diff_density_min -2.470
_refine_diff_density_rms 0.210
_refine_ls_extinction_method none
_refine_ls_goodness_of_fit_ref 1.005
_refine_ls_hydrogen_treatment constr
_refine_ls_matrix_type full
_refine_ls_number_parameters 259
_refine_ls_number_reflns 5487
_refine_ls_number_restraints 0
_refine_ls_restrained_S_all 1.005
_refine_ls_R_factor_all 0.0564
_refine_ls_R_factor_gt 0.0385
_refine_ls_shift/su_max 0.020
_refine_ls_shift/su_mean 0.000
_refine_ls_structure_factor_coef Fsqd
_refine_ls_weighting_details 'calc w=1/[\s^2^(Fo^2^)+(0.0604P)^2^+0.0000P] where P=(Fo^2^+2Fc^2^)/3'
_refine_ls_weighting_scheme calc
_refine_ls_wR_factor_gt 0.0959
_refine_ls_wR_factor_ref 0.1023
_reflns_number_gt 4275
_reflns_number_total 5487
_reflns_threshold_expression >2sigma(I)
_cod_data_source_file om701276s-file002.cif
_cod_data_source_block m837a
_cod_depositor_comments
;
The following automatic conversions were performed:

'_symmetry_cell_setting' value 'Monoclinic' changed to 'monoclinic'
according to /home/saulius/struct/CIF-dictionaries/cif_core.dic
dictionary named 'cif_core.dic' version 2.4.1 from 2010-06-29.

Automatic conversion script
Id: cif_fix_values 1715 2011-07-08 13:25:40Z adriana 
;
_cod_original_sg_symbol_Hall -P2ybc
_cod_original_sg_symbol_H-M P2(1)/c
_cod_database_code 4071120

loop_
_symmetry_equiv_pos_as_xyz
'x, y, z'
'-x, y+1/2, -z+1/2'
'-x, -y, -z'
'x, -y-1/2, z-1/2'

loop_
_atom_site_label
_atom_site_type_symbol
_atom_site_fract_x
_atom_site_fract_y
_atom_site_fract_z
_atom_site_U_iso_or_equiv
_atom_site_adp_type
_atom_site_occupancy
_atom_site_symmetry_multiplicity
_atom_site_calc_flag
_atom_site_refinement_flags
_atom_site_disorder_assembly
_atom_site_disorder_group
Ir1 Ir 0.283051(16) 0.231076(10) 0.522322(13) 0.01817(8) Uani 1 1 d . . .
S1 S 0.42788(11) 0.27899(6) 0.63272(9) 0.0175(2) Uani 1 1 d . . .
O1 O 0.4094(3) 0.3442(2) 0.7151(2) 0.0247(7) Uani 1 1 d . . .
N1 N 0.2186(4) 0.3356(3) 0.4695(3) 0.0242(9) Uani 1 1 d . . .
N2 N 0.1514(4) 0.1566(2) 0.4311(3) 0.0186(8) Uani 1 1 d . . .
N3 N 0.3452(4) 0.1255(2) 0.5700(3) 0.0187(8) Uani 1 1 d . . .
C1 C 0.1880(5) 0.3970(3) 0.4387(4) 0.0269(11) Uani 1 1 d . . .
C2 C 0.1555(6) 0.4773(3) 0.4008(5) 0.0447(16) Uani 1 1 d . . .
H2A H 0.1404 0.5110 0.4663 0.067 Uiso 1 1 calc R . .
H2B H 0.0799 0.4752 0.3523 0.067 Uiso 1 1 calc R . .
H2C H 0.2243 0.4994 0.3582 0.067 Uiso 1 1 calc R . .
C3 C 0.5735(4) 0.3051(3) 0.5630(3) 0.0191(9) Uani 1 1 d . . .
C4 C 0.6081(5) 0.2372(3) 0.4833(4) 0.0236(11) Uani 1 1 d . . .
H4A H 0.5342 0.2214 0.4380 0.035 Uiso 1 1 calc R . .
H4B H 0.6386 0.1917 0.5276 0.035 Uiso 1 1 calc R . .
H4C H 0.6735 0.2552 0.4333 0.035 Uiso 1 1 calc R . .
C5 C 0.5433(5) 0.3818(3) 0.4992(4) 0.0259(11) Uani 1 1 d . . .
H5A H 0.6162 0.3984 0.4572 0.039 Uiso 1 1 calc R . .
H5B H 0.5217 0.4234 0.5529 0.039 Uiso 1 1 calc R . .
H5C H 0.4726 0.3727 0.4465 0.039 Uiso 1 1 calc R . .
C6 C 0.6799(5) 0.3210(3) 0.6503(4) 0.0240(10) Uani 1 1 d . . .
H6A H 0.7550 0.3373 0.6113 0.036 Uiso 1 1 calc R . .
H6B H 0.6974 0.2724 0.6935 0.036 Uiso 1 1 calc R . .
H6C H 0.6550 0.3634 0.7016 0.036 Uiso 1 1 calc R . .
C7 C 0.4679(5) 0.1911(3) 0.7165(3) 0.0208(10) Uani 1 1 d . . .
H7A H 0.5592 0.1901 0.7319 0.025 Uiso 1 1 calc R . .
H7B H 0.4264 0.1943 0.7898 0.025 Uiso 1 1 calc R . .
C8 C 0.4292(4) 0.1163(3) 0.6578(3) 0.0177(9) Uani 1 1 d . . .
C9 C 0.4722(5) 0.0409(3) 0.6879(4) 0.0239(10) Uani 1 1 d . . .
H9 H 0.5339 0.0346 0.7463 0.029 Uiso 1 1 calc R . .
C10 C 0.4238(5) -0.0247(3) 0.6316(4) 0.0275(11) Uani 1 1 d . . .
H10 H 0.4498 -0.0765 0.6536 0.033 Uiso 1 1 calc R . .
C11 C 0.3382(5) -0.0153(3) 0.5436(4) 0.0237(10) Uani 1 1 d . . .
H11 H 0.3054 -0.0603 0.5046 0.028 Uiso 1 1 calc R . .
C12 C 0.3002(4) 0.0609(3) 0.5127(3) 0.0192(10) Uani 1 1 d . . .
C13 C 0.2218(5) 0.0808(3) 0.4110(4) 0.0222(10) Uani 1 1 d . . .
H13A H 0.1622 0.0371 0.3945 0.027 Uiso 1 1 calc R . .
H13B H 0.2754 0.0872 0.3451 0.027 Uiso 1 1 calc R . .
C14 C 0.0440(4) 0.1366(3) 0.5054(4) 0.0253(10) Uani 1 1 d . . .
H14A H -0.0050 0.0928 0.4702 0.030 Uiso 1 1 calc R . .
H14B H 0.0778 0.1173 0.5790 0.030 Uiso 1 1 calc R . .
C15 C -0.0414(6) 0.2054(4) 0.5254(5) 0.0398(13) Uani 1 1 d . . .
H15A H 0.0079 0.2516 0.5501 0.060 Uiso 1 1 calc R . .
H15B H -0.1001 0.1913 0.5839 0.060 Uiso 1 1 calc R . .
H15C H -0.0879 0.2182 0.4554 0.060 Uiso 1 1 calc R . .
C16 C 0.1063(5) 0.1890(3) 0.3182(4) 0.0231(10) Uani 1 1 d . . .
H16A H 0.1798 0.1999 0.2721 0.028 Uiso 1 1 calc R . .
H16B H 0.0637 0.2403 0.3308 0.028 Uiso 1 1 calc R . .
C17 C 0.0178(6) 0.1347(3) 0.2517(4) 0.0380(14) Uani 1 1 d . . .
H17A H 0.0601 0.0845 0.2358 0.057 Uiso 1 1 calc R . .
H17B H -0.0076 0.1604 0.1806 0.057 Uiso 1 1 calc R . .
H17C H -0.0561 0.1241 0.2959 0.057 Uiso 1 1 calc R . .
B1 B 0.8317(7) 0.0913(4) 0.7920(6) 0.0427(17) Uani 1 1 d . . .
F1 F 0.9343(3) 0.0711(2) 0.7307(3) 0.0464(8) Uani 1 1 d . A .
F2 F 0.7767(4) 0.0257(3) 0.8363(3) 0.0714(12) Uani 1 1 d . A .
F3A F 0.8444(12) 0.1658(8) 0.8395(11) 0.084(5) Uiso 0.427(15) 1 d P A 1
F3B F 0.8770(7) 0.1246(5) 0.8962(7) 0.065(3) Uiso 0.573(15) 1 d P A 2
F4A F 0.7525(9) 0.1438(7) 0.7523(9) 0.048(4) Uiso 0.390(17) 1 d P A 3
F4B F 0.7422(6) 0.1115(5) 0.7024(6) 0.052(3) Uiso 0.610(17) 1 d P A 4

loop_
_atom_site_aniso_label
_atom_site_aniso_U_11
_atom_site_aniso_U_22
_atom_site_aniso_U_33
_atom_site_aniso_U_23
_atom_site_aniso_U_13
_atom_site_aniso_U_12
Ir1 0.01806(12) 0.01612(12) 0.02012(11) 0.00087(6) -0.00267(7) 0.00028(7)
S1 0.0187(6) 0.0177(5) 0.0159(5) -0.0013(4) -0.0015(4) 0.0001(4)
O1 0.0238(19) 0.0260(17) 0.0245(15) -0.0065(14) 0.0044(13) -0.0007(16)
N1 0.023(2) 0.020(2) 0.029(2) -0.0017(16) -0.0100(17) -0.0039(17)
N2 0.016(2) 0.0189(18) 0.0208(17) -0.0010(16) -0.0031(14) 0.0035(17)
N3 0.019(2) 0.0175(18) 0.0190(16) 0.0046(15) -0.0009(14) -0.0003(17)
C1 0.027(3) 0.019(2) 0.034(2) 0.001(2) -0.011(2) 0.000(2)
C2 0.049(4) 0.017(2) 0.066(4) 0.004(3) -0.022(3) 0.005(3)
C3 0.021(2) 0.018(2) 0.0176(19) 0.0001(18) 0.0004(17) -0.003(2)
C4 0.024(3) 0.023(2) 0.024(2) -0.0006(19) 0.001(2) 0.004(2)
C5 0.032(3) 0.025(2) 0.021(2) -0.0005(19) 0.0000(19) -0.003(2)
C6 0.017(2) 0.029(3) 0.026(2) -0.0035(19) 0.0010(18) -0.006(2)
C7 0.026(3) 0.021(2) 0.0153(18) 0.0065(18) -0.0052(17) -0.002(2)
C8 0.016(2) 0.023(2) 0.0141(18) 0.0021(17) 0.0016(16) -0.0038(19)
C9 0.021(3) 0.028(2) 0.022(2) 0.0079(19) 0.0021(18) 0.006(2)
C10 0.030(3) 0.026(2) 0.027(2) 0.013(2) 0.008(2) 0.006(2)
C11 0.023(3) 0.018(2) 0.031(2) 0.0025(19) 0.005(2) 0.000(2)
C12 0.016(2) 0.016(2) 0.025(2) -0.0012(17) 0.0040(18) -0.0036(18)
C13 0.019(3) 0.018(2) 0.029(2) -0.0014(19) -0.0011(19) 0.003(2)
C14 0.017(3) 0.028(2) 0.031(2) 0.000(2) 0.0014(19) -0.005(2)
C15 0.030(3) 0.035(3) 0.056(3) 0.000(3) 0.014(3) 0.005(3)
C16 0.019(3) 0.023(2) 0.027(2) 0.005(2) -0.0016(18) 0.000(2)
C17 0.041(4) 0.033(3) 0.039(3) -0.005(2) -0.018(2) -0.002(3)
B1 0.040(4) 0.036(4) 0.052(4) -0.004(3) 0.003(3) 0.010(3)
F1 0.038(2) 0.052(2) 0.0497(18) 0.0084(17) 0.0120(15) 0.0158(18)
F2 0.087(3) 0.067(3) 0.061(2) 0.019(2) 0.033(2) 0.012(3)

loop_
_atom_type_symbol
_atom_type_description
_atom_type_scat_dispersion_real
_atom_type_scat_dispersion_imag
_atom_type_scat_source
C C 0.0033 0.0016 'International Tables Vol C Tables 4.2.6.8 and 6.1.1.4'
H H 0.0000 0.0000 'International Tables Vol C Tables 4.2.6.8 and 6.1.1.4'
B B 0.0013 0.0007 'International Tables Vol C Tables 4.2.6.8 and 6.1.1.4'
N N 0.0061 0.0033 'International Tables Vol C Tables 4.2.6.8 and 6.1.1.4'
O O 0.0106 0.0060 'International Tables Vol C Tables 4.2.6.8 and 6.1.1.4'
F F 0.0171 0.0103 'International Tables Vol C Tables 4.2.6.8 and 6.1.1.4'
S S 0.1246 0.1234 'International Tables Vol C Tables 4.2.6.8 and 6.1.1.4'
Ir Ir -1.4442 7.9887 'International Tables Vol C Tables 4.2.6.8 and 6.1.1.4'

loop_
_geom_angle_atom_site_label_1
_geom_angle_atom_site_label_2
_geom_angle_atom_site_label_3
_geom_angle
N3 Ir1 N1 178.06(14)
N3 Ir1 N2 80.26(14)
N1 Ir1 N2 98.07(14)
N3 Ir1 S1 86.09(11)
N1 Ir1 S1 95.61(11)
N2 Ir1 S1 166.17(10)
O1 S1 C7 105.8(2)
O1 S1 C3 104.5(2)
C7 S1 C3 104.4(2)
O1 S1 Ir1 124.58(14)
C7 S1 Ir1 100.43(15)
C3 S1 Ir1 114.88(14)
C1 N1 Ir1 176.3(4)
C13 N2 C14 107.3(3)
C13 N2 C16 108.3(3)
C14 N2 C16 111.7(4)
C13 N2 Ir1 104.4(3)
C14 N2 Ir1 109.6(3)
C16 N2 Ir1 115.0(3)
C12 N3 C8 120.4(4)
C12 N3 Ir1 117.6(3)
C8 N3 Ir1 122.0(3)
N1 C1 C2 177.0(6)
C1 C2 H2A 109.5
C1 C2 H2B 109.5
H2A C2 H2B 109.5
C1 C2 H2C 109.5
H2A C2 H2C 109.5
H2B C2 H2C 109.5
C5 C3 C4 112.0(4)
C5 C3 C6 109.2(4)
C4 C3 C6 110.8(4)
C5 C3 S1 104.7(3)
C4 C3 S1 108.8(3)
C6 C3 S1 111.1(3)
C3 C4 H4A 109.5
C3 C4 H4B 109.5
H4A C4 H4B 109.5
C3 C4 H4C 109.5
H4A C4 H4C 109.5
H4B C4 H4C 109.5
C3 C5 H5A 109.5
C3 C5 H5B 109.5
H5A C5 H5B 109.5
C3 C5 H5C 109.5
H5A C5 H5C 109.5
H5B C5 H5C 109.5
C3 C6 H6A 109.5
C3 C6 H6B 109.5
H6A C6 H6B 109.5
C3 C6 H6C 109.5
H6A C6 H6C 109.5
H6B C6 H6C 109.5
C8 C7 S1 111.8(3)
C8 C7 H7A 109.3
S1 C7 H7A 109.3
C8 C7 H7B 109.3
S1 C7 H7B 109.3
H7A C7 H7B 107.9
N3 C8 C9 120.3(4)
N3 C8 C7 115.4(4)
C9 C8 C7 124.4(4)
C10 C9 C8 119.1(4)
C10 C9 H9 120.4
C8 C9 H9 120.4
C11 C10 C9 120.4(5)
C11 C10 H10 119.8
C9 C10 H10 119.8
C10 C11 C12 119.3(5)
C10 C11 H11 120.4
C12 C11 H11 120.4
N3 C12 C11 120.4(4)
N3 C12 C13 114.1(4)
C11 C12 C13 125.2(4)
C12 C13 N2 109.6(4)
C12 C13 H13A 109.7
N2 C13 H13A 109.7
C12 C13 H13B 109.7
N2 C13 H13B 109.7
H13A C13 H13B 108.2
C15 C14 N2 113.6(4)
C15 C14 H14A 108.8
N2 C14 H14A 108.8
C15 C14 H14B 108.8
N2 C14 H14B 108.8
H14A C14 H14B 107.7
C14 C15 H15A 109.5
C14 C15 H15B 109.5
H15A C15 H15B 109.5
C14 C15 H15C 109.5
H15A C15 H15C 109.5
H15B C15 H15C 109.5
N2 C16 C17 114.8(4)
N2 C16 H16A 108.6
C17 C16 H16A 108.6
N2 C16 H16B 108.6
C17 C16 H16B 108.6
H16A C16 H16B 107.5
C16 C17 H17A 109.5
C16 C17 H17B 109.5
H17A C17 H17B 109.5
C16 C17 H17C 109.5
H17A C17 H17C 109.5
H17B C17 H17C 109.5
F4A B1 F2 113.8(7)
F4A B1 F3A 65.6(9)
F2 B1 F3A 128.1(8)
F4A B1 F1 119.8(7)
F2 B1 F1 111.4(5)
F3A B1 F1 111.6(8)
F4A B1 F3B 104.4(8)
F2 B1 F3B 97.1(6)
F3A B1 F3B 42.6(6)
F1 B1 F3B 107.3(6)
F4A B1 F4B 33.6(5)
F2 B1 F4B 100.8(6)
F3A B1 F4B 98.1(8)
F1 B1 F4B 101.0(5)
F3B B1 F4B 137.9(7)

loop_
_geom_bond_atom_site_label_1
_geom_bond_atom_site_label_2
_geom_bond_distance
Ir1 N3 1.975(4)
Ir1 N1 1.985(4)
Ir1 N2 2.155(4)
Ir1 S1 2.1574(12)
S1 O1 1.487(3)
S1 C7 1.826(4)
S1 C3 1.843(5)
N1 C1 1.141(7)
N2 C13 1.506(6)
N2 C14 1.510(6)
N2 C16 1.512(5)
N3 C12 1.364(6)
N3 C8 1.365(5)
C1 C2 1.463(7)
C2 H2A 0.9800
C2 H2B 0.9800
C2 H2C 0.9800
C3 C5 1.526(6)
C3 C4 1.537(6)
C3 C6 1.541(6)
C4 H4A 0.9800
C4 H4B 0.9800
C4 H4C 0.9800
C5 H5A 0.9800
C5 H5B 0.9800
C5 H5C 0.9800
C6 H6A 0.9800
C6 H6B 0.9800
C6 H6C 0.9800
C7 C8 1.492(6)
C7 H7A 0.9900
C7 H7B 0.9900
C8 C9 1.394(7)
C9 C10 1.382(7)
C9 H9 0.9500
C10 C11 1.378(7)
C10 H10 0.9500
C11 C12 1.391(7)
C11 H11 0.9500
C12 C13 1.488(6)
C13 H13A 0.9900
C13 H13B 0.9900
C14 C15 1.500(7)
C14 H14A 0.9900
C14 H14B 0.9900
C15 H15A 0.9800
C15 H15B 0.9800
C15 H15C 0.9800
C16 C17 1.522(7)
C16 H16A 0.9900
C16 H16B 0.9900
C17 H17A 0.9800
C17 H17B 0.9800
C17 H17C 0.9800
B1 F4A 1.303(11)
B1 F2 1.364(8)
B1 F3A 1.379(14)
B1 F1 1.380(8)
B1 F3B 1.429(10)
B1 F4B 1.451(10)

loop_
_geom_torsion_atom_site_label_1
_geom_torsion_atom_site_label_2
_geom_torsion_atom_site_label_3
_geom_torsion_atom_site_label_4
_geom_torsion
N3 Ir1 S1 O1 -133.4(2)
N1 Ir1 S1 O1 47.5(2)
N2 Ir1 S1 O1 -124.1(5)
N3 Ir1 S1 C7 -15.78(19)
N1 Ir1 S1 C7 165.1(2)
N2 Ir1 S1 C7 -6.5(5)
N3 Ir1 S1 C3 95.6(2)
N1 Ir1 S1 C3 -83.5(2)
N2 Ir1 S1 C3 104.9(5)
N3 Ir1 N1 C1 -110(7)
N2 Ir1 N1 C1 -140(6)
S1 Ir1 N1 C1 42(6)
N3 Ir1 N2 C13 -28.1(3)
N1 Ir1 N2 C13 150.9(3)
S1 Ir1 N2 C13 -37.5(6)
N3 Ir1 N2 C14 86.6(3)
N1 Ir1 N2 C14 -94.4(3)
S1 Ir1 N2 C14 77.2(5)
N3 Ir1 N2 C16 -146.6(3)
N1 Ir1 N2 C16 32.4(3)
S1 Ir1 N2 C16 -156.0(3)
N1 Ir1 N3 C12 -18(5)
N2 Ir1 N3 C12 12.4(3)
S1 Ir1 N3 C12 -169.9(3)
N1 Ir1 N3 C8 163(4)
N2 Ir1 N3 C8 -166.9(4)
S1 Ir1 N3 C8 10.9(3)
Ir1 N1 C1 C2 -16(17)
O1 S1 C3 C5 -65.3(3)
C7 S1 C3 C5 -176.2(3)
Ir1 S1 C3 C5 74.8(3)
O1 S1 C3 C4 174.8(3)
C7 S1 C3 C4 63.8(3)
Ir1 S1 C3 C4 -45.2(3)
O1 S1 C3 C6 52.5(4)
C7 S1 C3 C6 -58.5(4)
Ir1 S1 C3 C6 -167.5(3)
O1 S1 C7 C8 151.9(3)
C3 S1 C7 C8 -98.1(4)
Ir1 S1 C7 C8 21.2(4)
C12 N3 C8 C9 1.7(7)
Ir1 N3 C8 C9 -179.1(3)
C12 N3 C8 C7 -177.8(4)
Ir1 N3 C8 C7 1.4(5)
S1 C7 C8 N3 -16.2(5)
S1 C7 C8 C9 164.4(4)
N3 C8 C9 C10 -3.4(7)
C7 C8 C9 C10 176.1(4)
C8 C9 C10 C11 2.7(7)
C9 C10 C11 C12 -0.5(7)
C8 N3 C12 C11 0.7(6)
Ir1 N3 C12 C11 -178.6(3)
C8 N3 C12 C13 -173.0(4)
Ir1 N3 C12 C13 7.8(5)
C10 C11 C12 N3 -1.3(7)
C10 C11 C12 C13 171.6(4)
N3 C12 C13 N2 -33.1(5)
C11 C12 C13 N2 153.7(4)
C14 N2 C13 C12 -77.0(4)
C16 N2 C13 C12 162.3(4)
Ir1 N2 C13 C12 39.3(4)
C13 N2 C14 C15 -175.3(4)
C16 N2 C14 C15 -56.8(5)
Ir1 N2 C14 C15 71.8(4)
C13 N2 C16 C17 61.1(5)
C14 N2 C16 C17 -56.9(5)
Ir1 N2 C16 C17 177.4(4)
